data_4504720
loop_
_publ_author_name
'Burke, Nichola J.'
'Burrows, Andrew D.'
'Mahon, Mary F.'
'Warren, John E.'

_publ_section_title
;
 Incorporation of Dyes into Hydrogen-Bond Networks:&#x2009; The Structures
 and Properties of Guanidinium Sulfonate Derivatives Containing Ethyl
 Orange and 4-Aminoazobenzene-4&#x2018;-sulfonate
;
_journal_issue 2
_journal_name_full 'Crystal Growth &amp; Design'
_journal_page_first 546
_journal_paper_doi 10.1021/cg050499e
_journal_volume 6
_journal_year 2006
_chemical_formula_sum 'C19 H28 N6 O3 S'
_chemical_formula_weight 420.53
_chemical_name_systematic
;
 ?
;
_space_group_IT_number 14
_symmetry_cell_setting monoclinic
_symmetry_space_group_name_Hall '-P 2yn'
_symmetry_space_group_name_H-M 'P 1 21/n 1'
_atom_sites_solution_hydrogens geom
_atom_sites_solution_primary direct
_atom_sites_solution_secondary difmap
_audit_creation_method SHELXL-97
_cell_angle_alpha 90.00
_cell_angle_beta 96.242(1)
_cell_angle_gamma 90.00
_cell_formula_units_Z 4
_cell_length_a 8.2740(3)
_cell_length_b 9.9410(3)
_cell_length_c 25.206(1)
_cell_measurement_reflns_used 62871
_cell_measurement_temperature 150(2)
_cell_measurement_theta_max 27.485
_cell_measurement_theta_min 2.910
_cell_volume 2060.95(13)
_computing_cell_refinement 'HKL Scalepack (Otwinowski & Minor 1997)'
_computing_data_reduction 'Denzo & Scalepack (Otwinowski & Minor, 1997)'
_computing_molecular_graphics 'ORTEX (P.McArdle, 1995)'
_computing_publication_material 'SHELXL-97/2 (Sheldrick,1997)'
_computing_structure_refinement 'SHELXL-97 (Sheldrick, 1997)'
_computing_structure_solution 'SHELXS-97 (Sheldrick, 1990)'
_diffrn_ambient_temperature 150(2)
_diffrn_measured_fraction_theta_full 0.959
_diffrn_measured_fraction_theta_max 0.959
_diffrn_measurement_device_type KappaCCD
_diffrn_measurement_method KappaCCD
_diffrn_radiation_monochromator graphite
_diffrn_radiation_source 'fine-focus sealed tube'
_diffrn_radiation_type MoK\a
_diffrn_radiation_wavelength 0.71073
_diffrn_reflns_av_R_equivalents 0.1288
_diffrn_reflns_av_sigmaI/netI 0.1116
_diffrn_reflns_limit_h_max 10
_diffrn_reflns_limit_h_min -10
_diffrn_reflns_limit_k_max 12
_diffrn_reflns_limit_k_min -12
_diffrn_reflns_limit_l_max 32
_diffrn_reflns_limit_l_min -32
_diffrn_reflns_number 29177
_diffrn_reflns_theta_full 27.45
_diffrn_reflns_theta_max 27.45
_diffrn_reflns_theta_min 3.72
_exptl_absorpt_coefficient_mu 0.191
_exptl_absorpt_correction_T_max 0.993
_exptl_absorpt_correction_T_min 0.922
_exptl_absorpt_correction_type multi-scan
_exptl_absorpt_process_details
;
 ?
;
_exptl_crystal_colour Orange
_exptl_crystal_density_diffrn 1.355
_exptl_crystal_density_method 'not measured'
_exptl_crystal_description Needle
_exptl_crystal_F_000 896
_exptl_crystal_size_max 0.25
_exptl_crystal_size_mid 0.08
_exptl_crystal_size_min 0.04
_refine_diff_density_max 0.589
_refine_diff_density_min -0.435
_refine_diff_density_rms 0.079
_refine_ls_extinction_coef 0.0074(12)
_refine_ls_extinction_expression Fc^*^=kFc[1+0.001xFc^2^\l^3^/sin(2\q)]^-1/4^
_refine_ls_extinction_method SHELXL
_refine_ls_goodness_of_fit_ref 0.966
_refine_ls_hydrogen_treatment constr
_refine_ls_matrix_type full
_refine_ls_number_parameters 267
_refine_ls_number_reflns 4506
_refine_ls_number_restraints 0
_refine_ls_restrained_S_all 0.966
_refine_ls_R_factor_all 0.1410
_refine_ls_R_factor_gt 0.0563
_refine_ls_shift/su_max 0.000
_refine_ls_shift/su_mean 0.000
_refine_ls_structure_factor_coef Fsqd
_refine_ls_weighting_details 'calc w=1/[\s^2^(Fo^2^)+(0.0750P)^2^+0.0000P] where P=(Fo^2^+2Fc^2^)/3'
_refine_ls_weighting_scheme calc
_refine_ls_wR_factor_gt 0.1179
_refine_ls_wR_factor_ref 0.1480
_reflns_number_gt 2372
_reflns_number_total 4506
_reflns_threshold_expression >2sigma(I)
_cod_data_source_file cg050499esi20050926_121833.cif
_cod_data_source_block c:\compound_4\h05njb1
_cod_depositor_comments
;
The following automatic conversions were performed:

'_symmetry_cell_setting' value 'Monoclinic' changed to 'monoclinic'
according to /home/saulius/struct/CIF-dictionaries/cif_core.dic
dictionary named 'cif_core.dic' version 2.4.1 from
2010-06-29.

'_exptl_absorpt_correction_type' value 'Multi-Scan'
changed to 'multi-scan' according to
/home/saulius/struct/CIF-dictionaries/cif_core.dic dictionary named
'cif_core.dic' version 2.4.1 from 2010-06-29.

Automatic conversion script
Id: cif_fix_values 1715 2011-07-08 13:25:40Z adriana 
;
_cod_original_sg_symbol_H-M P21/n
_cod_database_code 4504720

loop_
_symmetry_equiv_pos_as_xyz
'x, y, z'
'-x+1/2, y+1/2, -z+1/2'
'-x, -y, -z'
'x-1/2, -y-1/2, z-1/2'

loop_
_atom_site_label
_atom_site_type_symbol
_atom_site_fract_x
_atom_site_fract_y
_atom_site_fract_z
_atom_site_U_iso_or_equiv
_atom_site_adp_type
_atom_site_occupancy
_atom_site_symmetry_multiplicity
_atom_site_calc_flag
_atom_site_refinement_flags
S1 S -0.04546(8) 0.17015(6) 0.31145(3) 0.0269(2) Uani 1 1 d .
O1 O -0.0365(3) 0.2833(2) 0.27664(11) 0.0652(8) Uani 1 1 d .
O2 O -0.1954(3) 0.1659(3) 0.33547(10) 0.0644(8) Uani 1 1 d .
O3 O -0.0132(3) 0.0467(2) 0.28504(10) 0.0523(7) Uani 1 1 d .
N1 N -0.4603(3) 0.0516(2) 0.26160(10) 0.0298(6) Uani 1 1 d .
H1B H -0.5038 -0.0272 0.2529 0.036 Uiso 1 1 calc R
H1A H -0.3750 0.0567 0.2856 0.036 Uiso 1 1 calc R
N2 N -0.4556(3) 0.2798(2) 0.25434(10) 0.0311(6) Uani 1 1 d .
H2B H -0.4957 0.3559 0.2408 0.037 Uiso 1 1 calc R
H2A H -0.3704 0.2806 0.2785 0.037 Uiso 1 1 calc R
N3 N -0.6523(3) 0.1586(2) 0.20210(10) 0.0287(6) Uani 1 1 d .
N4 N 0.4992(3) 0.2767(2) 0.48131(10) 0.0303(6) Uani 1 1 d .
N5 N 0.6136(3) 0.1915(2) 0.48321(10) 0.0291(6) Uani 1 1 d .
N6 N 1.1736(3) 0.2946(2) 0.62399(10) 0.0296(6) Uani 1 1 d .
C1 C -0.7414(4) 0.0333(3) 0.18967(14) 0.0399(8) Uani 1 1 d .
H1C H -0.8308 0.0261 0.2120 0.060 Uiso 1 1 calc R
H1D H -0.6676 -0.0433 0.1967 0.060 Uiso 1 1 calc R
H1E H -0.7853 0.0332 0.1520 0.060 Uiso 1 1 calc R
C2 C -0.7308(4) 0.2809(3) 0.18011(14) 0.0377(8) Uani 1 1 d .
H2C H -0.6491 0.3519 0.1787 0.057 Uiso 1 1 calc R
H2D H -0.8129 0.3102 0.2029 0.057 Uiso 1 1 calc R
H2E H -0.7830 0.2629 0.1440 0.057 Uiso 1 1 calc R
C3 C -0.5238(3) 0.1636(3) 0.23838(12) 0.0260(6) Uani 1 1 d .
C4 C 0.1126(3) 0.1927(2) 0.36388(12) 0.0253(7) Uani 1 1 d .
C5 C 0.2711(3) 0.1638(2) 0.35349(12) 0.0264(7) Uani 1 1 d .
H5 H 0.2908 0.1273 0.3200 0.032 Uiso 1 1 calc R
C6 C 0.3992(3) 0.1885(3) 0.39201(12) 0.0282(7) Uani 1 1 d .
H6 H 0.5073 0.1679 0.3854 0.034 Uiso 1 1 calc R
C7 C 0.3691(3) 0.2437(2) 0.44066(12) 0.0265(7) Uani 1 1 d .
C8 C 0.2119(3) 0.2730(3) 0.45112(12) 0.0288(7) Uani 1 1 d .
H8 H 0.1924 0.3113 0.4844 0.035 Uiso 1 1 calc R
C9 C 0.0827(3) 0.2459(2) 0.41240(12) 0.0276(7) Uani 1 1 d .
H9 H -0.0257 0.2640 0.4194 0.033 Uiso 1 1 calc R
C10 C 0.7508(3) 0.2250(3) 0.51929(12) 0.0290(7) Uani 1 1 d .
C11 C 0.8584(3) 0.1205(3) 0.53450(13) 0.0315(7) Uani 1 1 d .
H11 H 0.8361 0.0327 0.5208 0.038 Uiso 1 1 calc R
C12 C 0.9965(3) 0.1425(3) 0.56908(12) 0.0295(7) Uani 1 1 d .
H12 H 1.0655 0.0689 0.5799 0.035 Uiso 1 1 calc R
C13 C 1.0372(3) 0.2717(3) 0.58865(12) 0.0269(7) Uani 1 1 d .
C14 C 0.9304(3) 0.3775(3) 0.57126(12) 0.0284(7) Uani 1 1 d .
H14 H 0.9570 0.4669 0.5822 0.034 Uiso 1 1 calc R
C15 C 0.7885(3) 0.3539(3) 0.53877(12) 0.0290(7) Uani 1 1 d .
H15 H 0.7155 0.4260 0.5295 0.035 Uiso 1 1 calc R
C16 C 1.2227(4) 0.4309(3) 0.64083(13) 0.0331(7) Uani 1 1 d .
H16A H 1.2965 0.4250 0.6744 0.040 Uiso 1 1 calc R
H16B H 1.1249 0.4814 0.6486 0.040 Uiso 1 1 calc R
C17 C 1.3071(4) 0.5096(3) 0.60052(15) 0.0446(9) Uani 1 1 d .
H17A H 1.4100 0.4655 0.5951 0.067 Uiso 1 1 calc R
H17B H 1.3288 0.6013 0.6137 0.067 Uiso 1 1 calc R
H17C H 1.2372 0.5131 0.5666 0.067 Uiso 1 1 calc R
C18 C 1.2868(3) 0.1850(3) 0.63958(13) 0.0325(7) Uani 1 1 d .
H18A H 1.2237 0.1043 0.6475 0.039 Uiso 1 1 calc R
H18B H 1.3548 0.2109 0.6728 0.039 Uiso 1 1 calc R
C19 C 1.3973(4) 0.1491(3) 0.59759(14) 0.0408(8) Uani 1 1 d .
H19A H 1.3319 0.1147 0.5657 0.061 Uiso 1 1 calc R
H19B H 1.4748 0.0799 0.6117 0.061 Uiso 1 1 calc R
H19C H 1.4568 0.2294 0.5882 0.061 Uiso 1 1 calc R

loop_
_atom_site_aniso_label
_atom_site_aniso_U_11
_atom_site_aniso_U_22
_atom_site_aniso_U_33
_atom_site_aniso_U_23
_atom_site_aniso_U_13
_atom_site_aniso_U_12
S1 0.0272(4) 0.0212(4) 0.0305(4) -0.0010(3) -0.0051(3) -0.0001(3)
O1 0.095(2) 0.0357(13) 0.0551(18) 0.0205(11) -0.0365(15) -0.0252(12)
O2 0.0207(12) 0.126(2) 0.0453(17) -0.0259(15) -0.0003(11) -0.0061(12)
O3 0.0542(14) 0.0345(12) 0.0622(18) -0.0218(11) -0.0205(12) 0.0124(10)
N1 0.0282(13) 0.0249(12) 0.0343(16) 0.0009(10) -0.0048(11) -0.0008(10)
N2 0.0300(14) 0.0239(13) 0.0370(16) 0.0013(11) -0.0068(11) 0.0027(10)
N3 0.0234(13) 0.0294(13) 0.0321(15) 0.0007(11) -0.0022(11) 0.0002(10)
N4 0.0268(14) 0.0325(13) 0.0305(16) -0.0009(11) -0.0019(11) -0.0019(11)
N5 0.0244(13) 0.0312(13) 0.0303(15) -0.0003(11) -0.0032(11) -0.0008(10)
N6 0.0277(14) 0.0295(13) 0.0300(15) -0.0005(10) -0.0038(11) -0.0012(10)
C1 0.0325(17) 0.0390(18) 0.046(2) 0.0027(15) -0.0062(15) -0.0065(14)
C2 0.0347(18) 0.0353(17) 0.041(2) 0.0009(14) -0.0073(15) 0.0101(14)
C3 0.0247(15) 0.0267(15) 0.0275(17) 0.0036(13) 0.0078(13) 0.0016(12)
C4 0.0245(16) 0.0204(14) 0.0303(18) 0.0011(12) -0.0004(13) -0.0015(11)
C5 0.0273(16) 0.0243(14) 0.0275(17) -0.0031(12) 0.0028(13) -0.0005(12)
C6 0.0216(15) 0.0289(16) 0.0340(19) -0.0011(13) 0.0030(13) -0.0005(12)
C7 0.0259(16) 0.0184(14) 0.0337(19) 0.0016(12) -0.0039(14) -0.0018(11)
C8 0.0305(17) 0.0281(15) 0.0276(18) 0.0004(12) 0.0019(14) 0.0012(12)
C9 0.0257(16) 0.0235(15) 0.0330(19) 0.0027(12) 0.0002(14) 0.0022(11)
C10 0.0266(16) 0.0288(15) 0.0312(18) -0.0008(12) 0.0007(13) -0.0035(12)
C11 0.0318(17) 0.0247(15) 0.037(2) -0.0033(13) 0.0006(14) -0.0033(12)
C12 0.0277(16) 0.0262(16) 0.0344(19) 0.0018(12) 0.0027(14) 0.0004(12)
C13 0.0282(16) 0.0278(15) 0.0252(17) 0.0018(12) 0.0049(13) -0.0033(12)
C14 0.0300(16) 0.0210(14) 0.0334(19) -0.0026(12) 0.0002(14) -0.0026(12)
C15 0.0305(17) 0.0261(16) 0.0298(18) 0.0014(12) 0.0011(13) 0.0009(12)
C16 0.0329(17) 0.0355(16) 0.0297(19) -0.0011(13) -0.0026(14) -0.0028(13)
C17 0.0433(19) 0.0355(18) 0.056(3) 0.0035(16) 0.0079(17) -0.0082(14)
C18 0.0296(17) 0.0326(16) 0.0330(19) 0.0064(13) -0.0067(14) -0.0033(12)
C19 0.0305(18) 0.0410(18) 0.049(2) -0.0011(15) -0.0047(16) 0.0022(14)

loop_
_atom_type_symbol
_atom_type_description
_atom_type_scat_dispersion_real
_atom_type_scat_dispersion_imag
_atom_type_scat_source
C C 0.0033 0.0016 'International Tables Vol C Tables 4.2.6.8 and 6.1.1.4'
H H 0.0000 0.0000 'International Tables Vol C Tables 4.2.6.8 and 6.1.1.4'
N N 0.0061 0.0033 'International Tables Vol C Tables 4.2.6.8 and 6.1.1.4'
S S 0.1246 0.1234 'International Tables Vol C Tables 4.2.6.8 and 6.1.1.4'
O O 0.0106 0.0060 'International Tables Vol C Tables 4.2.6.8 and 6.1.1.4'

loop_
_geom_angle_atom_site_label_1
_geom_angle_atom_site_label_2
_geom_angle_atom_site_label_3
_geom_angle
O1 S1 O3 111.24(17)
O1 S1 O2 112.62(17)
O3 S1 O2 112.51(15)
O1 S1 C4 105.93(13)
O3 S1 C4 107.16(12)
O2 S1 C4 106.90(15)
C3 N3 C2 121.4(2)
C3 N3 C1 121.8(2)
C2 N3 C1 115.8(2)
N5 N4 C7 111.8(2)
N4 N5 C10 114.3(2)
C13 N6 C18 120.4(2)
C13 N6 C16 121.5(2)
C18 N6 C16 117.5(2)
N3 C3 N2 121.6(2)
N3 C3 N1 121.2(2)
N2 C3 N1 117.2(3)
C9 C4 C5 120.6(3)
C9 C4 S1 121.4(2)
C5 C4 S1 117.9(2)
C6 C5 C4 119.8(3)
C5 C6 C7 119.6(3)
C8 C7 C6 120.8(3)
C8 C7 N4 117.4(3)
C6 C7 N4 121.7(2)
C7 C8 C9 119.4(3)
C4 C9 C8 119.8(3)
C11 C10 C15 118.4(3)
C11 C10 N5 116.4(2)
C15 C10 N5 125.1(2)
C12 C11 C10 121.1(3)
C11 C12 C13 121.3(3)
N6 C13 C12 121.8(2)
N6 C13 C14 121.2(2)
C12 C13 C14 117.0(3)
C15 C14 C13 121.5(2)
C14 C15 C10 120.6(2)
N6 C16 C17 114.7(3)
N6 C18 C19 113.9(3)

loop_
_geom_bond_atom_site_label_1
_geom_bond_atom_site_label_2
_geom_bond_distance
S1 O1 1.434(2)
S1 O3 1.435(2)
S1 O2 1.439(2)
S1 C4 1.770(3)
N1 C3 1.339(3)
N2 C3 1.329(3)
N3 C3 1.325(3)
N3 C2 1.460(3)
N3 C1 1.464(3)
N4 N5 1.267(3)
N4 C7 1.441(3)
N5 C10 1.415(4)
N6 C13 1.378(4)
N6 C18 1.463(3)
N6 C16 1.464(3)
C4 C9 1.379(4)
C4 C5 1.395(4)
C5 C6 1.379(4)
C6 C7 1.390(4)
C7 C8 1.386(4)
C8 C9 1.393(4)
C10 C11 1.395(4)
C10 C15 1.395(4)
C11 C12 1.377(4)
C12 C13 1.403(4)
C13 C14 1.412(4)
C14 C15 1.377(4)
C16 C17 1.512(4)
C18 C19 1.515(5)

loop_
_cod_related_entry_id
_cod_related_entry_database
_cod_related_entry_code
1 ChemSpider 30661472
